data_4509191
loop_
_publ_author_name
'Tian, Yu-Peng'
'Li, Lin'
'Zhou, Yong-Hong'
'Wang, Peng'
'Zhou, Hong-Ping'
'Wu, Jie-Ying'
'Hu, Zhang-Jun'
'Yang, Jia-Xiang'
'Kong, Lin'
'Xu, Gui-Bao'
'Tao, Xu-Tang'
'Jiang, Min-Hua'

_publ_section_title
;
 Design and Synthesis of Two New Two-Photon Absorbing Pyridine Salts as
 Ligands and Their Rare Earth Complexes
;
_journal_issue 3
_journal_name_full 'Crystal Growth &amp; Design'
_journal_page_first 1499
_journal_paper_doi 10.1021/cg801022h
_journal_volume 9
_journal_year 2009
_chemical_formula_sum 'C102 H148 N14 O40 Tb2'
_chemical_formula_weight 2528.18
_chemical_name_systematic
; 
 ? 
;
_space_group_IT_number 2
_symmetry_cell_setting triclinic
_symmetry_space_group_name_Hall '-P 1'
_symmetry_space_group_name_H-M 'P -1'
_atom_sites_solution_hydrogens geom
_atom_sites_solution_primary direct
_atom_sites_solution_secondary difmap
_audit_creation_method SHELXL-97
_cell_angle_alpha 74.280(9)
_cell_angle_beta 72.802(8)
_cell_angle_gamma 75.939(9)
_cell_formula_units_Z 1
_cell_length_a 13.421(7)
_cell_length_b 14.936(8)
_cell_length_c 18.031(10)
_cell_measurement_reflns_used 3696
_cell_measurement_temperature 298(2)
_cell_measurement_theta_max 21.938
_cell_measurement_theta_min 2.509
_cell_volume 3271(3)
_computing_cell_refinement 'Bruker SMART'
_computing_data_collection 'Bruker SMART'
_computing_data_reduction 'Bruker SHELXTL'
_computing_molecular_graphics 'Bruker SHELXTL'
_computing_publication_material 'Bruker SHELXTL'
_computing_structure_refinement 'SHELXL-97 (Sheldrick, 1997)'
_computing_structure_solution 'SHELXS-97 (Sheldrick, 1990)'
_diffrn_ambient_temperature 298(2)
_diffrn_measured_fraction_theta_full 0.961
_diffrn_measured_fraction_theta_max 0.961
_diffrn_measurement_device_type 'CCD area detector'
_diffrn_measurement_method 'phi and omega scans'
_diffrn_radiation_monochromator graphite
_diffrn_radiation_source 'fine-focus sealed tube'
_diffrn_radiation_type MoK\a
_diffrn_radiation_wavelength 0.71073
_diffrn_reflns_av_R_equivalents 0.0576
_diffrn_reflns_av_sigmaI/netI 0.1463
_diffrn_reflns_limit_h_max 15
_diffrn_reflns_limit_h_min -15
_diffrn_reflns_limit_k_max 17
_diffrn_reflns_limit_k_min -17
_diffrn_reflns_limit_l_max 19
_diffrn_reflns_limit_l_min -21
_diffrn_reflns_number 16650
_diffrn_reflns_theta_full 25.03
_diffrn_reflns_theta_max 25.03
_diffrn_reflns_theta_min 1.61
_exptl_absorpt_coefficient_mu 1.151
_exptl_absorpt_correction_T_max 0.8196
_exptl_absorpt_correction_T_min 0.6081
_exptl_absorpt_correction_type multi-scan
_exptl_absorpt_process_details sadabs
_exptl_crystal_density_diffrn 1.283
_exptl_crystal_density_method 'not measured'
_exptl_crystal_F_000 1308
_exptl_crystal_size_max 0.48
_exptl_crystal_size_mid 0.34
_exptl_crystal_size_min 0.18
_refine_diff_density_max 1.469
_refine_diff_density_min -0.644
_refine_diff_density_rms 0.101
_refine_ls_extinction_method none
_refine_ls_goodness_of_fit_ref 0.923
_refine_ls_hydrogen_treatment mixed
_refine_ls_matrix_type full
_refine_ls_number_parameters 751
_refine_ls_number_reflns 11097
_refine_ls_number_restraints 35
_refine_ls_restrained_S_all 0.924
_refine_ls_R_factor_all 0.1576
_refine_ls_R_factor_gt 0.0717
_refine_ls_shift/su_max 0.000
_refine_ls_shift/su_mean 0.000
_refine_ls_structure_factor_coef Fsqd
_refine_ls_weighting_details 'calc w=1/[\s^2^(Fo^2^)+(0.1001P)^2^+0.0000P] where P=(Fo^2^+2Fc^2^)/3'
_refine_ls_weighting_scheme calc
_refine_ls_wR_factor_gt 0.1582
_refine_ls_wR_factor_ref 0.2003
_reflns_number_gt 5359
_reflns_number_total 11097
_reflns_threshold_expression >2sigma(I)
_cod_data_source_file cg801022hsup1.cif
_cod_data_source_block 2
_cod_depositor_comments
;
The following automatic conversions were performed:

'_symmetry_cell_setting' value 'Triclinic' changed to 'triclinic'
according to /home/saulius/struct/CIF-dictionaries/cif_core.dic
dictionary named 'cif_core.dic' version 2.4.2 from 2011-04-26.

Automatic conversion script
Id: cif_fix_values 1891 2012-01-12 08:04:46Z andrius 
;
_cod_original_sg_symbol_H-M p-1
_cod_database_code 4509191

loop_
_symmetry_equiv_pos_as_xyz
'x, y, z'
'-x, -y, -z'

loop_
_atom_site_label
_atom_site_type_symbol
_atom_site_fract_x
_atom_site_fract_y
_atom_site_fract_z
_atom_site_U_iso_or_equiv
_atom_site_adp_type
_atom_site_occupancy
_atom_site_symmetry_multiplicity
_atom_site_calc_flag
_atom_site_refinement_flags
Tb1 Tb 0.16447(4) 0.91105(4) 0.02208(2) 0.0654(2) Uani 1 1 d D
N1 N 0.0045(6) 0.6761(7) 0.2762(5) 0.078(2) Uani 1 1 d .
N2 N 0.2803(8) 0.3336(7) 0.8052(6) 0.098(3) Uani 1 1 d .
N3 N -0.0287(6) 1.0651(7) 0.2574(4) 0.068(2) Uani 1 1 d .
N4 N 0.3330(8) 0.7407(8) 0.7451(5) 0.092(3) Uani 1 1 d .
N5 N 0.2986(6) 0.8597(7) 0.2744(4) 0.065(2) Uani 1 1 d .
N6 N 0.6052(10) 0.4569(11) 0.7779(7) 0.133(5) Uani 1 1 d .
N7 N 0.7173(12) 0.9188(9) 0.2900(9) 0.107(3) Uani 1 1 d .
O1 O 0.0194(5) 0.8252(5) 0.0811(4) 0.0801(19) Uani 1 1 d .
O2 O 0.1315(5) 0.7873(5) 0.1580(3) 0.0703(17) Uani 1 1 d .
O3 O 0.0584(5) 0.9851(5) 0.1306(3) 0.0666(17) Uani 1 1 d .
O4 O -0.0718(5) 1.0549(5) 0.0732(3) 0.0769(19) Uani 1 1 d .
O5 O 0.3024(5) 0.9188(5) 0.0695(4) 0.082(2) Uani 1 1 d .
O6 O 0.4288(7) 0.8649(9) 0.1285(5) 0.150(5) Uani 1 1 d .
O7 O 0.1602(5) 1.0792(5) -0.0283(4) 0.0808(19) Uani 1 1 d D
O8 O 0.3013(6) 0.9344(7) -0.1014(4) 0.108(3) Uani 1 1 d D
O9 O 0.2417(9) 0.7583(7) -0.0059(5) 0.158(4) Uani 1 1 d D
O10 O 0.7826(9) 0.9308(10) 0.2304(7) 0.154(4) Uani 1 1 d .
O11 O 0.7440(9) 0.8808(8) 0.3522(7) 0.149(4) Uani 1 1 d .
O12 O 0.6247(9) 0.9472(9) 0.2883(7) 0.157(4) Uani 1 1 d .
O13 O 0.2136(16) 0.1726(16) 0.0622(9) 0.246(8) Uani 1 1 d D
O14 O 0.880(2) 0.758(2) 0.5777(19) 0.44(2) Uani 1 1 d D
O15 O 0.526(4) 0.955(4) 0.909(4) 0.80(5) Uiso 1 1 d D
O16 O 0.128(3) 0.580(3) 0.057(2) 0.52(3) Uani 1 1 d D
O17 O 0.6117(19) 0.874(3) 0.774(2) 0.55(3) Uiso 1 1 d D
O18 O 0.570(2) 0.902(2) 0.4872(16) 0.511(14) Uani 1 1 d D
O19 O 0.527(2) 0.326(2) 0.0471(17) 0.330(11) Uiso 1 1 d D
O20 O 0.017(4) 0.333(3) 0.094(3) 0.56(3) Uiso 1 1 d D
C1 C 0.0493(8) 0.7802(7) 0.1453(5) 0.067(3) Uani 1 1 d .
C2 C -0.0292(9) 0.7227(8) 0.2030(6) 0.087(3) Uani 1 1 d .
H2A H -0.0974 0.7634 0.2156 0.104 Uiso 1 1 calc R
H2B H -0.0376 0.6754 0.1787 0.104 Uiso 1 1 calc R
C3 C -0.0326(10) 0.7146(8) 0.3409(8) 0.090(3) Uani 1 1 d .
H3 H -0.0820 0.7704 0.3385 0.108 Uiso 1 1 calc R
C4 C -0.0018(12) 0.6762(11) 0.4077(7) 0.111(4) Uani 1 1 d .
H4 H -0.0331 0.7032 0.4518 0.133 Uiso 1 1 calc R
C5 C 0.0770(11) 0.5959(12) 0.4129(8) 0.109(5) Uani 1 1 d .
C6 C 0.1128(9) 0.5527(9) 0.3462(9) 0.110(5) Uani 1 1 d .
H6 H 0.1610 0.4961 0.3479 0.132 Uiso 1 1 calc R
C7 C 0.0763(10) 0.5946(10) 0.2790(7) 0.109(4) Uani 1 1 d .
H7 H 0.1009 0.5667 0.2351 0.131 Uiso 1 1 calc R
C8 C 0.1027(14) 0.5617(13) 0.4868(10) 0.156(7) Uani 1 1 d D
H8 H 0.0595 0.5982 0.5226 0.187 Uiso 1 1 calc R
C9 C 0.1633(13) 0.4999(13) 0.5188(10) 0.147(7) Uani 1 1 d D
H9 H 0.2069 0.4645 0.4823 0.177 Uiso 1 1 calc R
C10 C 0.1898(11) 0.4638(12) 0.5915(8) 0.098(4) Uani 1 1 d .
C11 C 0.1536(11) 0.5032(10) 0.6542(10) 0.113(5) Uani 1 1 d .
H11 H 0.1072 0.5608 0.6493 0.135 Uiso 1 1 calc R
C12 C 0.1809(11) 0.4634(10) 0.7293(7) 0.100(4) Uani 1 1 d .
H12 H 0.1518 0.4935 0.7717 0.120 Uiso 1 1 calc R
C13 C 0.2525(8) 0.3783(8) 0.7365(7) 0.077(3) Uani 1 1 d .
C14 C 0.2922(8) 0.3370(9) 0.6677(7) 0.091(4) Uani 1 1 d .
H14 H 0.3393 0.2799 0.6701 0.110 Uiso 1 1 calc R
C15 C 0.2622(10) 0.3799(11) 0.5994(7) 0.101(4) Uani 1 1 d .
H15 H 0.2913 0.3519 0.5557 0.121 Uiso 1 1 calc R
C16 C 0.2358(13) 0.3738(12) 0.8772(9) 0.144(6) Uani 1 1 d .
H16A H 0.2633 0.3324 0.9203 0.216 Uiso 1 1 calc R
H16B H 0.1600 0.3804 0.8912 0.216 Uiso 1 1 calc R
H16C H 0.2552 0.4346 0.8668 0.216 Uiso 1 1 calc R
C17 C 0.3480(12) 0.2431(10) 0.8142(8) 0.122(5) Uani 1 1 d .
H17A H 0.3578 0.2238 0.8673 0.184 Uiso 1 1 calc R
H17B H 0.4155 0.2472 0.7768 0.184 Uiso 1 1 calc R
H17C H 0.3162 0.1976 0.8047 0.184 Uiso 1 1 calc R
C18 C -0.0242(7) 1.0409(7) 0.1258(5) 0.060(2) Uani 1 1 d .
C19 C -0.0793(8) 1.0938(8) 0.1912(5) 0.075(3) Uani 1 1 d .
H19A H -0.0807 1.1608 0.1693 0.090 Uiso 1 1 calc R
H19B H -0.1521 1.0836 0.2110 0.090 Uiso 1 1 calc R
C20 C 0.0461(9) 1.1088(8) 0.2609(6) 0.083(3) Uani 1 1 d .
H20 H 0.0629 1.1620 0.2221 0.100 Uiso 1 1 calc R
C21 C 0.0969(9) 1.0768(9) 0.3196(7) 0.084(3) Uani 1 1 d .
H21 H 0.1467 1.1099 0.3205 0.100 Uiso 1 1 calc R
C22 C 0.0790(7) 0.9991(8) 0.3773(5) 0.067(3) Uani 1 1 d .
C23 C 0.0003(8) 0.9542(8) 0.3719(6) 0.077(3) Uani 1 1 d .
H23 H -0.0164 0.8999 0.4093 0.092 Uiso 1 1 calc R
C24 C -0.0497(8) 0.9888(8) 0.3139(6) 0.069(3) Uani 1 1 d .
H24 H -0.1019 0.9585 0.3127 0.083 Uiso 1 1 calc R
C25 C 0.1391(8) 0.9643(8) 0.4379(6) 0.077(3) Uani 1 1 d D
H25 H 0.1892 0.9991 0.4354 0.093 Uiso 1 1 calc R
C26 C 0.1300(8) 0.8896(8) 0.4951(6) 0.077(3) Uani 1 1 d D
H26 H 0.0807 0.8548 0.4961 0.092 Uiso 1 1 calc R
C27 C 0.1863(8) 0.8530(9) 0.5580(6) 0.076(3) Uani 1 1 d .
C28 C 0.2616(8) 0.8928(8) 0.5675(6) 0.080(3) Uani 1 1 d .
H28 H 0.2804 0.9468 0.5307 0.096 Uiso 1 1 calc R
C29 C 0.3116(8) 0.8574(9) 0.6286(7) 0.082(3) Uani 1 1 d .
H29 H 0.3625 0.8876 0.6321 0.099 Uiso 1 1 calc R
C30 C 0.2865(9) 0.7773(8) 0.6847(6) 0.074(3) Uani 1 1 d .
C31 C 0.2091(8) 0.7324(8) 0.6751(6) 0.077(3) Uani 1 1 d .
H31 H 0.1912 0.6770 0.7100 0.093 Uiso 1 1 calc R
C32 C 0.1628(8) 0.7731(8) 0.6134(6) 0.076(3) Uani 1 1 d .
H32 H 0.1114 0.7446 0.6086 0.092 Uiso 1 1 calc R
C33 C 0.4092(11) 0.7893(10) 0.7561(7) 0.121(5) Uani 1 1 d .
H33A H 0.4355 0.7538 0.8015 0.182 Uiso 1 1 calc R
H33B H 0.3745 0.8513 0.7643 0.182 Uiso 1 1 calc R
H33C H 0.4671 0.7943 0.7096 0.182 Uiso 1 1 calc R
C34 C 0.3103(12) 0.6550(11) 0.8023(8) 0.120(5) Uani 1 1 d .
H34A H 0.3520 0.6409 0.8404 0.180 Uiso 1 1 calc R
H34B H 0.3273 0.6039 0.7754 0.180 Uiso 1 1 calc R
H34C H 0.2364 0.6634 0.8291 0.180 Uiso 1 1 calc R
C35 C 0.3373(8) 0.8951(8) 0.1278(5) 0.075(3) Uani 1 1 d .
C36 C 0.2642(9) 0.9158(9) 0.2047(6) 0.089(3) Uani 1 1 d .
H36A H 0.2577 0.9821 0.2040 0.107 Uiso 1 1 calc R
H36B H 0.1944 0.9047 0.2083 0.107 Uiso 1 1 calc R
C37 C 0.3648(9) 0.8855(9) 0.3013(6) 0.086(3) Uani 1 1 d .
H37 H 0.3875 0.9428 0.2764 0.103 Uiso 1 1 calc R
C38 C 0.4030(8) 0.8293(12) 0.3668(8) 0.100(4) Uani 1 1 d .
H38 H 0.4500 0.8490 0.3854 0.120 Uiso 1 1 calc R
C39 C 0.3673(9) 0.7398(11) 0.4049(6) 0.095(4) Uani 1 1 d .
C40 C 0.2984(10) 0.7201(9) 0.3734(7) 0.093(3) Uani 1 1 d .
H40 H 0.2702 0.6651 0.3968 0.112 Uiso 1 1 calc R
C41 C 0.2684(8) 0.7781(11) 0.3082(7) 0.091(4) Uani 1 1 d .
H41 H 0.2242 0.7589 0.2867 0.109 Uiso 1 1 calc R
C42 C 0.3972(11) 0.6698(12) 0.4725(8) 0.128(5) Uani 1 1 d D
H42 H 0.3677 0.6153 0.4883 0.153 Uiso 1 1 calc R
C43 C 0.4591(10) 0.6750(12) 0.5120(8) 0.121(5) Uani 1 1 d D
H43 H 0.4869 0.7305 0.4931 0.145 Uiso 1 1 calc R
C44 C 0.4943(8) 0.6172(11) 0.5764(6) 0.084(3) Uani 1 1 d .
C45 C 0.5617(10) 0.6465(9) 0.6073(6) 0.093(3) Uani 1 1 d .
H45 H 0.5825 0.7046 0.5826 0.112 Uiso 1 1 calc R
C46 C 0.5987(9) 0.5950(11) 0.6716(7) 0.095(4) Uani 1 1 d .
H46 H 0.6446 0.6182 0.6885 0.114 Uiso 1 1 calc R
C47 C 0.5691(10) 0.5074(11) 0.7130(7) 0.095(4) Uani 1 1 d .
C48 C 0.5029(10) 0.4766(10) 0.6824(7) 0.105(4) Uani 1 1 d .
H48 H 0.4827 0.4181 0.7065 0.126 Uiso 1 1 calc R
C49 C 0.4660(10) 0.5311(12) 0.6164(8) 0.104(4) Uani 1 1 d .
H49 H 0.4204 0.5083 0.5989 0.125 Uiso 1 1 calc R
C50 C 0.6513(14) 0.500(2) 0.8192(11) 0.220(12) Uani 1 1 d .
H50A H 0.6717 0.4540 0.8633 0.329 Uiso 1 1 calc R
H50B H 0.6004 0.5514 0.8383 0.329 Uiso 1 1 calc R
H50C H 0.7127 0.5238 0.7835 0.329 Uiso 1 1 calc R
C51 C 0.5621(18) 0.3667(13) 0.8268(9) 0.188(10) Uani 1 1 d .
H51A H 0.5956 0.3393 0.8700 0.282 Uiso 1 1 calc R
H51B H 0.5770 0.3224 0.7934 0.282 Uiso 1 1 calc R
H51C H 0.4869 0.3821 0.8475 0.282 Uiso 1 1 calc R
H51 H 0.181(6) 1.110(5) 0.000(4) 0.05(2) Uiso 1 1 d D
H52 H 0.351(4) 0.959(6) -0.093(2) 0.080 Uiso 1 1 d D
H53 H 0.213(5) 0.749(2) -0.042(3) 0.080 Uiso 1 1 d D
H54 H 0.225(5) 0.7131(13) 0.0385(15) 0.080 Uiso 1 1 d D
H55 H 0.230(6) 0.177(6) 0.106(3) 0.080 Uiso 1 1 d D
H56 H 0.148(5) 0.207(8) 0.061(6) 0.080 Uiso 1 1 d D
H57 H 0.888(5) 0.697(3) 0.603(3) 0.026(17) Uiso 1 1 d D
H58 H 0.845(7) 0.768(4) 0.540(4) 0.080 Uiso 1 1 d D
H59 H 0.4941 0.9440 0.8756 0.080 Uiso 1 1 d D
H60 H 0.485(6) 1.004(5) 0.930(4) 0.080 Uiso 1 1 d D
H61 H 0.136(4) 0.624(3) 0.079(3) 0.013(14) Uiso 1 1 d D
H62 H 0.084(7) 0.543(5) 0.092(4) 0.080 Uiso 1 1 d D
H63 H 0.6704 0.8648 0.7915 0.080 Uiso 1 1 d D
H64 H 0.625(5) 0.901(6) 0.722(2) 0.080 Uiso 1 1 d D
H65 H 0.604(7) 0.842(3) 0.497(7) 0.080 Uiso 1 1 d D
H66 H 0.608(6) 0.940(4) 0.495(6) 0.080 Uiso 1 1 d D
H67 H 0.590(3) 0.345(3) 0.036(3) 0.011(13) Uiso 1 1 d D
H68 H 0.532(6) 0.285(7) 0.017(6) 0.14(5) Uiso 1 1 d D
H69 H 0.009(7) 0.303(4) 0.060(4) 0.080 Uiso 1 1 d D
H70 H -0.017(6) 0.394(3) 0.085(5) 0.080 Uiso 1 1 d D

loop_
_atom_site_aniso_label
_atom_site_aniso_U_11
_atom_site_aniso_U_22
_atom_site_aniso_U_33
_atom_site_aniso_U_23
_atom_site_aniso_U_13
_atom_site_aniso_U_12
Tb1 0.0535(3) 0.0958(4) 0.0433(3) -0.0145(2) -0.01875(19) 0.0011(2)
N1 0.058(5) 0.096(7) 0.070(6) 0.009(5) -0.027(4) -0.008(5)
N2 0.103(7) 0.099(8) 0.088(7) 0.002(6) -0.053(6) -0.001(6)
N3 0.062(5) 0.088(7) 0.053(5) -0.027(5) -0.019(4) 0.008(5)
N4 0.101(7) 0.112(8) 0.075(6) -0.039(6) -0.046(5) 0.013(6)
N5 0.049(5) 0.098(7) 0.049(4) -0.012(5) -0.018(4) -0.011(4)
N6 0.121(9) 0.187(13) 0.088(7) -0.035(8) -0.065(7) 0.034(8)
N7 0.104(10) 0.115(9) 0.103(9) -0.007(8) -0.037(8) -0.026(8)
O1 0.074(4) 0.101(5) 0.062(4) -0.001(4) -0.034(3) -0.008(4)
O2 0.055(4) 0.085(5) 0.064(4) -0.002(3) -0.027(3) 0.000(3)
O3 0.072(4) 0.084(5) 0.032(3) -0.016(3) -0.005(3) 0.002(4)
O4 0.078(4) 0.114(6) 0.047(3) -0.015(3) -0.032(3) -0.014(4)
O5 0.055(4) 0.128(6) 0.059(4) -0.005(4) -0.028(3) -0.006(4)
O6 0.072(6) 0.278(13) 0.074(5) -0.028(6) -0.036(4) 0.030(6)
O7 0.078(5) 0.103(6) 0.069(4) -0.010(4) -0.017(4) -0.040(4)
O8 0.074(5) 0.180(9) 0.067(4) -0.039(5) 0.004(4) -0.029(5)
O9 0.203(11) 0.136(8) 0.077(6) -0.033(5) 0.019(7) 0.018(7)
O10 0.119(8) 0.236(14) 0.107(8) -0.023(8) -0.020(7) -0.057(8)
O11 0.147(9) 0.142(9) 0.134(9) 0.002(7) -0.039(8) -0.009(7)
O12 0.102(8) 0.185(11) 0.185(11) -0.044(9) -0.043(8) -0.013(7)
O13 0.31(2) 0.33(3) 0.146(12) -0.038(13) -0.067(14) -0.14(2)
O14 0.45(4) 0.50(4) 0.52(4) -0.44(4) 0.07(3) -0.23(3)
O16 0.49(6) 0.54(6) 0.64(7) -0.38(6) -0.04(5) -0.12(4)
O18 0.66(3) 0.59(3) 0.31(3) -0.19(3) 0.23(3) -0.504
C1 0.067(6) 0.067(7) 0.063(6) 0.000(5) -0.026(5) -0.008(5)
C2 0.083(7) 0.096(8) 0.071(6) 0.020(6) -0.039(6) -0.015(6)
C3 0.093(8) 0.076(8) 0.093(9) -0.002(7) -0.024(7) -0.016(6)
C4 0.127(11) 0.123(12) 0.079(8) 0.001(8) -0.044(8) -0.015(9)
C5 0.093(9) 0.157(14) 0.072(8) 0.038(9) -0.034(7) -0.069(10)
C6 0.075(8) 0.094(9) 0.118(11) 0.037(8) -0.034(8) 0.012(7)
C7 0.105(9) 0.126(11) 0.075(8) -0.006(7) -0.024(7) 0.004(9)
C8 0.140(14) 0.194(18) 0.131(13) 0.067(12) -0.067(11) -0.095(13)
C9 0.139(14) 0.179(17) 0.132(12) 0.061(11) -0.062(11) -0.114(13)
C10 0.097(9) 0.131(12) 0.072(8) 0.038(8) -0.050(7) -0.060(9)
C11 0.111(10) 0.094(10) 0.133(12) 0.031(9) -0.073(10) -0.026(8)
C12 0.107(9) 0.115(11) 0.091(8) 0.005(7) -0.044(7) -0.049(8)
C13 0.060(6) 0.087(8) 0.079(7) 0.011(6) -0.033(6) -0.019(6)
C14 0.048(6) 0.125(10) 0.096(9) 0.006(8) -0.030(6) -0.024(6)
C15 0.081(8) 0.145(12) 0.069(7) 0.007(7) -0.020(6) -0.038(8)
C16 0.142(13) 0.175(16) 0.114(11) -0.035(11) -0.042(10) -0.010(11)
C17 0.139(12) 0.122(12) 0.116(10) 0.010(8) -0.080(9) -0.019(10)
C18 0.065(6) 0.072(7) 0.039(5) -0.013(4) -0.021(4) 0.007(5)
C19 0.069(6) 0.094(8) 0.063(6) -0.032(5) -0.033(5) 0.022(5)
C20 0.084(8) 0.093(9) 0.076(7) -0.030(6) -0.031(6) 0.004(6)
C21 0.092(8) 0.103(9) 0.075(7) -0.034(7) -0.038(6) -0.015(7)
C22 0.057(6) 0.096(8) 0.048(5) -0.024(6) -0.017(4) 0.004(5)
C23 0.085(7) 0.087(8) 0.056(6) -0.019(5) -0.021(5) -0.001(6)
C24 0.068(6) 0.083(8) 0.064(6) -0.021(6) -0.025(5) -0.009(6)
C25 0.070(7) 0.096(9) 0.072(7) -0.032(7) -0.020(6) -0.008(6)
C26 0.063(6) 0.100(9) 0.068(6) -0.026(6) -0.024(5) 0.003(6)
C27 0.073(7) 0.097(9) 0.058(6) -0.027(6) -0.026(5) 0.008(6)
C28 0.081(7) 0.102(9) 0.057(6) -0.011(6) -0.026(5) -0.011(6)
C29 0.075(7) 0.102(9) 0.081(7) -0.043(7) -0.029(6) 0.001(6)
C30 0.085(7) 0.081(8) 0.051(6) -0.023(6) -0.022(5) 0.010(6)
C31 0.080(7) 0.089(8) 0.057(6) -0.015(5) -0.013(5) -0.011(6)
C32 0.076(7) 0.083(8) 0.077(7) -0.015(6) -0.033(6) -0.011(6)
C33 0.139(11) 0.144(12) 0.103(9) -0.059(9) -0.078(9) 0.031(9)
C34 0.138(12) 0.128(12) 0.094(9) -0.023(9) -0.059(9) 0.013(9)
C35 0.056(6) 0.113(9) 0.053(6) -0.006(6) -0.019(5) -0.015(6)
C36 0.073(7) 0.121(10) 0.077(7) -0.025(7) -0.035(6) 0.001(6)
C37 0.095(8) 0.110(9) 0.054(6) -0.002(6) -0.025(6) -0.031(7)
C38 0.052(6) 0.170(13) 0.096(9) -0.048(9) -0.035(6) -0.011(8)
C39 0.059(7) 0.152(13) 0.056(6) -0.013(7) -0.010(5) 0.002(7)
C40 0.092(8) 0.112(10) 0.073(7) -0.004(7) -0.020(7) -0.030(7)
C41 0.061(7) 0.138(12) 0.071(7) -0.022(8) -0.016(6) -0.013(7)
C42 0.110(11) 0.158(14) 0.084(9) -0.030(9) -0.022(8) 0.034(9)
C43 0.083(9) 0.187(15) 0.081(8) -0.055(9) -0.012(7) 0.018(9)
C44 0.064(7) 0.116(11) 0.057(6) -0.018(7) -0.019(5) 0.013(7)
C45 0.099(9) 0.109(10) 0.063(6) -0.015(6) -0.017(6) -0.011(7)
C46 0.065(7) 0.146(13) 0.079(8) -0.031(8) -0.023(6) -0.012(8)
C47 0.077(8) 0.126(11) 0.064(7) -0.030(8) -0.027(6) 0.037(8)
C48 0.108(10) 0.110(10) 0.094(9) -0.023(8) -0.035(8) 0.002(8)
C49 0.089(9) 0.144(13) 0.094(9) -0.052(9) -0.048(7) 0.011(9)
C50 0.118(14) 0.39(4) 0.122(13) -0.053(18) -0.058(12) 0.032(17)
C51 0.28(2) 0.159(17) 0.076(9) -0.011(10) -0.071(13) 0.071(17)

loop_
_atom_type_symbol
_atom_type_description
_atom_type_scat_dispersion_real
_atom_type_scat_dispersion_imag
_atom_type_scat_source
C C 0.0033 0.0016 'International Tables Vol C Tables 4.2.6.8 and 6.1.1.4'
H H 0.0000 0.0000 'International Tables Vol C Tables 4.2.6.8 and 6.1.1.4'
N N 0.0061 0.0033 'International Tables Vol C Tables 4.2.6.8 and 6.1.1.4'
O O 0.0106 0.0060 'International Tables Vol C Tables 4.2.6.8 and 6.1.1.4'
Tb Tb -0.1723 4.1537 'International Tables Vol C Tables 4.2.6.8 and 6.1.1.4'

loop_
_geom_angle_atom_site_label_1
_geom_angle_atom_site_label_2
_geom_angle_atom_site_label_3
_geom_angle
_geom_angle_site_symmetry_1
_geom_angle_site_symmetry_3
O4 Tb1 O5 153.7(2) 2_575 .
O4 Tb1 O9 91.2(3) 2_575 .
O5 Tb1 O9 93.5(4) . .
O4 Tb1 O1 75.0(2) 2_575 .
O5 Tb1 O1 131.3(2) . .
O9 Tb1 O1 77.4(3) . .
O4 Tb1 O3 108.7(2) 2_575 .
O5 Tb1 O3 83.3(2) . .
O9 Tb1 O3 140.8(3) . .
O1 Tb1 O3 75.9(2) . .
O4 Tb1 O7 77.3(2) 2_575 .
O5 Tb1 O7 84.0(2) . .
O9 Tb1 O7 144.7(3) . .
O1 Tb1 O7 129.3(2) . .
O3 Tb1 O7 74.1(2) . .
O4 Tb1 O8 77.0(3) 2_575 .
O5 Tb1 O8 79.7(2) . .
O9 Tb1 O8 73.2(3) . .
O1 Tb1 O8 138.5(3) . .
O3 Tb1 O8 143.0(3) . .
O7 Tb1 O8 71.7(3) . .
O4 Tb1 O2 126.4(2) 2_575 .
O5 Tb1 O2 79.6(2) . .
O9 Tb1 O2 72.8(3) . .
O1 Tb1 O2 51.9(2) . .
O3 Tb1 O2 68.1(2) . .
O7 Tb1 O2 140.2(2) . .
O8 Tb1 O2 138.7(3) . .
O4 Tb1 C1 101.5(3) 2_575 .
O5 Tb1 C1 104.7(3) . .
O9 Tb1 C1 73.9(3) . .
O1 Tb1 C1 26.6(2) . .
O3 Tb1 C1 69.3(2) . .
O7 Tb1 C1 140.8(3) . .
O8 Tb1 C1 147.0(3) . .
O2 Tb1 C1 25.2(2) . .
C3 N1 C7 119.1(9) . .
C3 N1 C2 120.8(10) . .
C7 N1 C2 120.0(10) . .
C13 N2 C17 122.6(11) . .
C13 N2 C16 120.9(11) . .
C17 N2 C16 116.4(10) . .
C24 N3 C20 117.4(8) . .
C24 N3 C19 120.0(9) . .
C20 N3 C19 122.4(10) . .
C30 N4 C34 122.6(11) . .
C30 N4 C33 119.9(11) . .
C34 N4 C33 117.4(9) . .
C37 N5 C41 119.1(9) . .
C37 N5 C36 121.4(10) . .
C41 N5 C36 119.3(9) . .
C47 N6 C50 121.3(17) . .
C47 N6 C51 119.7(14) . .
C50 N6 C51 115.3(13) . .
O10 N7 O12 118.6(14) . .
O10 N7 O11 119.3(14) . .
O12 N7 O11 122.1(15) . .
C1 O1 Tb1 96.8(6) . .
C1 O2 Tb1 88.3(5) . .
C18 O3 Tb1 121.8(5) . .
C18 O4 Tb1 176.7(7) . 2_575
C35 O5 Tb1 143.3(7) . .
O2 C1 O1 123.0(9) . .
O2 C1 C2 124.1(8) . .
O1 C1 C2 112.8(9) . .
O2 C1 Tb1 66.5(5) . .
O1 C1 Tb1 56.6(5) . .
C2 C1 Tb1 168.6(7) . .
N1 C2 C1 111.6(8) . .
C4 C3 N1 122.8(12) . .
C3 C4 C5 120.9(13) . .
C4 C5 C8 115.6(17) . .
C4 C5 C6 116.2(10) . .
C8 C5 C6 127.7(17) . .
C7 C6 C5 120.0(12) . .
N1 C7 C6 120.6(12) . .
C9 C8 C5 140(2) . .
C8 C9 C10 142(2) . .
C11 C10 C15 116.5(10) . .
C11 C10 C9 125.8(17) . .
C15 C10 C9 117.7(16) . .
C10 C11 C12 124.7(13) . .
C13 C12 C11 118.0(13) . .
N2 C13 C12 122.5(12) . .
N2 C13 C14 120.8(11) . .
C12 C13 C14 116.6(10) . .
C15 C14 C13 121.2(12) . .
C14 C15 C10 123.0(13) . .
O3 C18 O4 125.7(8) . .
O3 C18 C19 119.1(7) . .
O4 C18 C19 115.1(8) . .
N3 C19 C18 113.3(7) . .
C21 C20 N3 121.2(11) . .
C20 C21 C22 123.3(11) . .
C21 C22 C23 114.4(9) . .
C21 C22 C25 121.6(10) . .
C23 C22 C25 124.0(10) . .
C24 C23 C22 120.7(10) . .
C23 C24 N3 123.1(10) . .
C26 C25 C22 126.8(11) . .
C25 C26 C27 129.0(11) . .
C28 C27 C32 115.6(9) . .
C28 C27 C26 125.1(11) . .
C32 C27 C26 119.2(11) . .
C27 C28 C29 123.6(11) . .
C28 C29 C30 120.3(11) . .
N4 C30 C29 122.2(11) . .
N4 C30 C31 120.4(11) . .
C29 C30 C31 117.4(9) . .
C32 C31 C30 118.2(10) . .
C31 C32 C27 124.9(10) . .
O6 C35 O5 125.4(10) . .
O6 C35 C36 116.2(8) . .
O5 C35 C36 117.9(9) . .
N5 C36 C35 113.9(8) . .
N5 C37 C38 122.0(12) . .
C37 C38 C39 118.4(10) . .
C40 C39 C38 115.1(11) . .
C40 C39 C42 116.8(15) . .
C38 C39 C42 128.0(13) . .
C39 C40 C41 122.0(13) . .
N5 C41 C40 123.2(11) . .
C43 C42 C39 127.2(17) . .
C42 C43 C44 134.6(17) . .
C49 C44 C43 125.3(13) . .
C49 C44 C45 114.9(10) . .
C43 C44 C45 119.7(14) . .
C46 C45 C44 123.7(13) . .
C45 C46 C47 121.5(12) . .
N6 C47 C48 123.4(16) . .
N6 C47 C46 121.1(14) . .
C48 C47 C46 115.5(11) . .
C47 C48 C49 121.8(14) . .
C44 C49 C48 122.6(12) . .

loop_
_geom_bond_atom_site_label_1
_geom_bond_atom_site_label_2
_geom_bond_distance
_geom_bond_site_symmetry_2
Tb1 O4 2.289(5) 2_575
Tb1 O5 2.295(6) .
Tb1 O9 2.387(10) .
Tb1 O1 2.411(7) .
Tb1 O3 2.416(5) .
Tb1 O7 2.421(7) .
Tb1 O8 2.434(7) .
Tb1 O2 2.631(6) .
Tb1 C1 2.868(10) .
N1 C3 1.349(14) .
N1 C7 1.356(14) .
N1 C2 1.461(11) .
N2 C13 1.350(13) .
N2 C17 1.433(15) .
N2 C16 1.481(17) .
N3 C24 1.332(12) .
N3 C20 1.348(13) .
N3 C19 1.460(11) .
N4 C30 1.337(12) .
N4 C34 1.443(16) .
N4 C33 1.473(16) .
N5 C37 1.303(12) .
N5 C41 1.308(14) .
N5 C36 1.442(12) .
N6 C47 1.361(15) .
N6 C50 1.44(2) .
N6 C51 1.54(2) .
N7 O10 1.170(13) .
N7 O12 1.218(14) .
N7 O11 1.226(14) .
O1 C1 1.295(10) .
O2 C1 1.224(10) .
O3 C18 1.224(10) .
O4 C18 1.240(9) .
O4 Tb1 2.289(5) 2_575
O5 C35 1.208(10) .
O6 C35 1.203(11) .
C1 C2 1.495(14) .
C3 C4 1.326(16) .
C4 C5 1.40(2) .
C5 C8 1.405(18) .
C5 C6 1.422(19) .
C6 C7 1.375(17) .
C8 C9 1.213(15) .
C9 C10 1.391(18) .
C10 C11 1.327(19) .
C10 C15 1.388(18) .
C11 C12 1.440(17) .
C12 C13 1.395(16) .
C13 C14 1.438(16) .
C14 C15 1.352(15) .
C18 C19 1.505(12) .
C20 C21 1.344(14) .
C21 C22 1.349(14) .
C22 C23 1.420(14) .
C22 C25 1.458(13) .
C23 C24 1.328(13) .
C25 C26 1.301(12) .
C26 C27 1.458(13) .
C27 C28 1.362(14) .
C27 C32 1.368(14) .
C28 C29 1.375(14) .
C29 C30 1.381(15) .
C30 C31 1.438(15) .
C31 C32 1.360(13) .
C35 C36 1.502(14) .
C37 C38 1.406(16) .
C38 C39 1.452(18) .
C39 C40 1.341(16) .
C39 C42 1.461(18) .
C40 C41 1.362(16) .
C42 C43 1.271(14) .
C43 C44 1.380(17) .
C44 C49 1.376(17) .
C44 C45 1.393(16) .
C45 C46 1.362(16) .
C46 C47 1.405(17) .
C47 C48 1.390(18) .
C48 C49 1.397(17) .
